data_4347843
loop_
_publ_author_name
'Ju, Huiyeong'
'Chang, Duk Jin'
'Kim, Seulgi'
'Ryu, Hyunsoo'
'Lee, Eunji'
'Park, In-Hyeok'
'Jung, Jong Hwa'
'Ikeda, Mari'
'Habata, Yoichi'
'Lee, Shim Sung'

_publ_section_title
;
 Cation-Selective and Anion-Controlled Fluorogenic Behaviors of a
 Benzothiazole-Attached Macrocycle That Correlate with Structural
 Coordination Modes.
;
_journal_issue 15
_journal_name_full 'Inorganic chemistry'
_journal_page_first 7448
_journal_page_last 7456
_journal_paper_doi 10.1021/acs.inorgchem.6b00690
_journal_volume 55
_journal_year 2016
_chemical_formula_moiety 'C23 H28 N2 O2 S3'
_chemical_formula_sum 'C23 H28 N2 O2 S3'
_chemical_formula_weight 460.65
_space_group_IT_number 14
_space_group_name_Hall '-P 2yn'
_space_group_name_H-M_alt 'P 1 21/n 1'
_symmetry_cell_setting monoclinic
_symmetry_space_group_name_Hall '-P 2yn'
_symmetry_space_group_name_H-M 'P 1 21/n 1'
_atom_sites_solution_hydrogens geom
_atom_sites_solution_primary direct
_atom_sites_solution_secondary difmap
_audit_creation_method SHELXL-97
_cell_angle_alpha 90.00
_cell_angle_beta 99.044(4)
_cell_angle_gamma 90.00
_cell_formula_units_Z 8
_cell_length_a 9.6129(14)
_cell_length_b 16.501(3)
_cell_length_c 28.666(4)
_cell_measurement_reflns_used 8156
_cell_measurement_temperature 173(2)
_cell_measurement_theta_max 23.94
_cell_measurement_theta_min 2.37
_cell_volume 4490.5(12)
_computing_cell_refinement 'Bruker SAINT'
_computing_data_collection 'Bruker APEX2'
_computing_data_reduction 'Bruker SAINT'
_computing_molecular_graphics 'Bruker SHELXTL'
_computing_publication_material 'Bruker SHELXTL'
_computing_structure_refinement 'SHELXL-97 (Sheldrick, 2008)'
_computing_structure_solution 'SHELXS-97 (Sheldrick, 2008)'
_diffrn_ambient_temperature 173(2)
_diffrn_measured_fraction_theta_full 1.000
_diffrn_measured_fraction_theta_max 1.000
_diffrn_measurement_device_type 'Bruker APEX-II CCD'
_diffrn_measurement_method '\f and \w scans'
_diffrn_radiation_monochromator graphite
_diffrn_radiation_source 'fine-focus sealed tube'
_diffrn_radiation_type MoK\a
_diffrn_radiation_wavelength 0.71073
_diffrn_reflns_av_R_equivalents 0.0668
_diffrn_reflns_av_sigmaI/netI 0.0437
_diffrn_reflns_limit_h_max 11
_diffrn_reflns_limit_h_min -11
_diffrn_reflns_limit_k_max 20
_diffrn_reflns_limit_k_min -20
_diffrn_reflns_limit_l_max 35
_diffrn_reflns_limit_l_min -35
_diffrn_reflns_number 73656
_diffrn_reflns_theta_full 26.00
_diffrn_reflns_theta_max 26.00
_diffrn_reflns_theta_min 1.44
_exptl_absorpt_coefficient_mu 0.353
_exptl_absorpt_correction_T_max 0.9343
_exptl_absorpt_correction_T_min 0.8690
_exptl_absorpt_correction_type multi-scan
_exptl_absorpt_process_details SADABS
_exptl_crystal_colour colourless
_exptl_crystal_density_diffrn 1.363
_exptl_crystal_density_method 'not measured'
_exptl_crystal_description block
_exptl_crystal_F_000 1952
_exptl_crystal_size_max 0.41
_exptl_crystal_size_mid 0.24
_exptl_crystal_size_min 0.20
_refine_diff_density_max 0.397
_refine_diff_density_min -0.347
_refine_diff_density_rms 0.063
_refine_ls_extinction_method none
_refine_ls_goodness_of_fit_ref 1.119
_refine_ls_hydrogen_treatment constr
_refine_ls_matrix_type full
_refine_ls_number_parameters 541
_refine_ls_number_reflns 8822
_refine_ls_number_restraints 0
_refine_ls_restrained_S_all 1.119
_refine_ls_R_factor_all 0.0754
_refine_ls_R_factor_gt 0.0566
_refine_ls_shift/su_max 0.000
_refine_ls_shift/su_mean 0.000
_refine_ls_structure_factor_coef Fsqd
_refine_ls_weighting_details 'calc w=1/[\s^2^(Fo^2^)+(0.0228P)^2^+8.7712P] where P=(Fo^2^+2Fc^2^)/3'
_refine_ls_weighting_scheme calc
_refine_ls_wR_factor_gt 0.1228
_refine_ls_wR_factor_ref 0.1309
_reflns_number_gt 6783
_reflns_number_total 8822
_reflns_threshold_expression >2sigma(I)
_cod_data_source_file ic6b00690_si_002.cif
_cod_data_source_block L
_cod_depositor_comments
;
The following automatic conversions were performed:

data item '_symmetry_cell_setting' value 'Monoclinic' was changed to
'monoclinic' in accordance with the
/home/saulius/struct/COD-crude-data/automatic-downloads/DataCite-retrospective/ACS/depositions/lib/dictionaries/cif_core.dic
dictionary named 'cif_core.dic' version 2.4.2 last updated on
2011-04-26.

Automatic conversion script
Id: cif_fix_values 6909 2019-04-08 15:41:33Z antanas 
;
_cod_original_cell_volume 4490.6(12)
_cod_original_sg_symbol_H-M P2(1)/n
_cod_database_code 4347843

loop_
_symmetry_equiv_pos_as_xyz
'x, y, z'
'-x+1/2, y+1/2, -z+1/2'
'-x, -y, -z'
'x-1/2, -y-1/2, z-1/2'

loop_
_atom_site_label
_atom_site_type_symbol
_atom_site_fract_x
_atom_site_fract_y
_atom_site_fract_z
_atom_site_U_iso_or_equiv
_atom_site_adp_type
_atom_site_occupancy
_atom_site_symmetry_multiplicity
_atom_site_calc_flag
_atom_site_refinement_flags
S1 S 0.52359(11) 0.45095(6) 0.08057(3) 0.0404(2) Uani 1 1 d .
S2 S 0.32397(10) 0.23778(5) 0.29383(3) 0.0334(2) Uani 1 1 d .
S3 S 0.35352(9) -0.06383(5) 0.01367(3) 0.0312(2) Uani 1 1 d .
S4 S 1.05003(11) 0.44280(6) 0.08411(4) 0.0455(3) Uani 1 1 d .
S5 S 0.82974(11) 0.23274(6) 0.29418(3) 0.0421(2) Uani 1 1 d .
S6 S 0.98116(10) -0.08843(6) 0.03887(3) 0.0356(2) Uani 1 1 d .
O1 O 0.4613(2) 0.51154(14) 0.19275(8) 0.0356(6) Uani 1 1 d .
O2 O 0.4132(3) 0.41973(13) 0.27423(8) 0.0353(6) Uani 1 1 d .
O3 O 0.9018(3) 0.51508(14) 0.16826(9) 0.0389(6) Uani 1 1 d .
O4 O 0.8916(3) 0.43407(16) 0.26257(9) 0.0414(6) Uani 1 1 d .
N1 N 0.4193(3) 0.26061(16) 0.16019(9) 0.0313(6) Uani 1 1 d .
N2 N 0.3309(3) -0.11453(16) 0.09770(9) 0.0279(6) Uani 1 1 d .
N3 N 0.9119(4) 0.25799(19) 0.15953(11) 0.0456(8) Uani 1 1 d .
N4 N 0.7511(3) -0.09918(17) 0.07511(9) 0.0308(6) Uani 1 1 d .
C1 C 0.4041(4) 0.33621(19) 0.13338(12) 0.0317(8) Uani 1 1 d .
H1A H 0.3663 0.3786 0.1524 0.038 Uiso 1 1 calc R
H1B H 0.3355 0.3281 0.1042 0.038 Uiso 1 1 calc R
C2 C 0.5442(4) 0.3651(2) 0.12026(13) 0.0357(8) Uani 1 1 d .
H2A H 0.5883 0.3200 0.1052 0.043 Uiso 1 1 calc R
H2B H 0.6084 0.3802 0.1494 0.043 Uiso 1 1 calc R
C3 C 0.5484(4) 0.5370(2) 0.12005(13) 0.0384(9) Uani 1 1 d .
H3A H 0.6377 0.5289 0.1420 0.046 Uiso 1 1 calc R
H3B H 0.5604 0.5858 0.1009 0.046 Uiso 1 1 calc R
C4 C 0.4346(4) 0.5548(2) 0.14922(13) 0.0385(9) Uani 1 1 d .
H4A H 0.4318 0.6137 0.1556 0.046 Uiso 1 1 calc R
H4B H 0.3420 0.5385 0.1315 0.046 Uiso 1 1 calc R
C5 C 0.3559(4) 0.5286(2) 0.22080(14) 0.0420(9) Uani 1 1 d .
H5A H 0.2689 0.4985 0.2083 0.050 Uiso 1 1 calc R
H5B H 0.3338 0.5872 0.2191 0.050 Uiso 1 1 calc R
C6 C 0.4037(4) 0.5050(2) 0.27093(13) 0.0423(9) Uani 1 1 d .
H6A H 0.4969 0.5294 0.2824 0.051 Uiso 1 1 calc R
H6B H 0.3360 0.5252 0.2909 0.051 Uiso 1 1 calc R
C7 C 0.4296(4) 0.3918(2) 0.32171(12) 0.0378(9) Uani 1 1 d .
H7A H 0.3418 0.4015 0.3349 0.045 Uiso 1 1 calc R
H7B H 0.5070 0.4218 0.3412 0.045 Uiso 1 1 calc R
C8 C 0.4625(4) 0.3030(2) 0.32278(11) 0.0331(8) Uani 1 1 d .
H8A H 0.4861 0.2858 0.3562 0.040 Uiso 1 1 calc R
H8B H 0.5474 0.2945 0.3078 0.040 Uiso 1 1 calc R
C9 C 0.3057(4) 0.2641(2) 0.23169(11) 0.0297(7) Uani 1 1 d .
H9A H 0.2429 0.2239 0.2133 0.036 Uiso 1 1 calc R
H9B H 0.2594 0.3177 0.2270 0.036 Uiso 1 1 calc R
C10 C 0.4436(3) 0.2672(2) 0.21187(11) 0.0298(7) Uani 1 1 d .
H10A H 0.4924 0.3189 0.2212 0.036 Uiso 1 1 calc R
H10B H 0.5054 0.2223 0.2254 0.036 Uiso 1 1 calc R
C11 C 0.4029(3) 0.1862(2) 0.13866(11) 0.0279(7) Uani 1 1 d .
C12 C 0.3880(3) 0.1771(2) 0.08912(11) 0.0284(7) Uani 1 1 d .
H12A H 0.3884 0.2237 0.0697 0.034 Uiso 1 1 calc R
C13 C 0.3729(3) 0.1022(2) 0.06884(11) 0.0288(7) Uani 1 1 d .
H13A H 0.3637 0.0983 0.0354 0.035 Uiso 1 1 calc R
C14 C 0.3703(3) 0.03073(19) 0.09518(11) 0.0257(7) Uani 1 1 d .
C15 C 0.3859(3) 0.0394(2) 0.14431(11) 0.0284(7) Uani 1 1 d .
H15A H 0.3857 -0.0076 0.1635 0.034 Uiso 1 1 calc R
C16 C 0.4014(3) 0.11433(19) 0.16544(11) 0.0285(7) Uani 1 1 d .
H16A H 0.4114 0.1179 0.1989 0.034 Uiso 1 1 calc R
C17 C 0.3516(3) -0.0496(2) 0.07415(10) 0.0258(7) Uani 1 1 d .
C18 C 0.3240(3) -0.1661(2) 0.02083(11) 0.0280(7) Uani 1 1 d .
C19 C 0.3154(3) -0.1816(2) 0.06849(11) 0.0286(7) Uani 1 1 d .
C20 C 0.2955(4) -0.2610(2) 0.08295(12) 0.0338(8) Uani 1 1 d .
H20A H 0.2885 -0.2725 0.1150 0.041 Uiso 1 1 calc R
C21 C 0.2863(4) -0.3224(2) 0.04993(12) 0.0365(8) Uani 1 1 d .
H21A H 0.2722 -0.3766 0.0594 0.044 Uiso 1 1 calc R
C22 C 0.2973(4) -0.3063(2) 0.00288(12) 0.0358(8) Uani 1 1 d .
H22A H 0.2923 -0.3498 -0.0190 0.043 Uiso 1 1 calc R
C23 C 0.3155(4) -0.2281(2) -0.01244(12) 0.0337(8) Uani 1 1 d .
H23A H 0.3219 -0.2170 -0.0446 0.040 Uiso 1 1 calc R
C24 C 1.0061(4) 0.3210(2) 0.14694(12) 0.0370(8) Uani 1 1 d .
H24A H 1.0976 0.2967 0.1429 0.044 Uiso 1 1 calc R
H24B H 1.0235 0.3616 0.1727 0.044 Uiso 1 1 calc R
C25 C 0.9417(4) 0.3619(2) 0.10180(12) 0.0361(8) Uani 1 1 d .
H25A H 0.8489 0.3845 0.1058 0.043 Uiso 1 1 calc R
H25B H 0.9257 0.3210 0.0763 0.043 Uiso 1 1 calc R
C26 C 0.9418(4) 0.5306(2) 0.08838(14) 0.0437(9) Uani 1 1 d .
H26A H 0.9651 0.5719 0.0658 0.052 Uiso 1 1 calc R
H26B H 0.8420 0.5151 0.0786 0.052 Uiso 1 1 calc R
C27 C 0.9565(4) 0.5684(2) 0.13628(14) 0.0453(10) Uani 1 1 d .
H27A H 1.0571 0.5796 0.1480 0.054 Uiso 1 1 calc R
H27B H 0.9047 0.6204 0.1344 0.054 Uiso 1 1 calc R
C28 C 0.9213(4) 0.5499(2) 0.21429(13) 0.0444(9) Uani 1 1 d .
H28A H 0.8975 0.6082 0.2119 0.053 Uiso 1 1 calc R
H28B H 1.0215 0.5449 0.2287 0.053 Uiso 1 1 calc R
C29 C 0.8313(4) 0.5091(2) 0.24508(14) 0.0444(10) Uani 1 1 d .
H29A H 0.8205 0.5450 0.2719 0.053 Uiso 1 1 calc R
H29B H 0.7366 0.4992 0.2268 0.053 Uiso 1 1 calc R
C30 C 0.8203(5) 0.4036(3) 0.29843(16) 0.0589(13) Uani 1 1 d .
H30A H 0.7214 0.3915 0.2848 0.071 Uiso 1 1 calc R
H30B H 0.8195 0.4455 0.3231 0.071 Uiso 1 1 calc R
C31 C 0.8889(5) 0.3284(3) 0.32040(14) 0.0550(12) Uani 1 1 d .
H31A H 0.8754 0.3273 0.3539 0.066 Uiso 1 1 calc R
H31B H 0.9914 0.3328 0.3200 0.066 Uiso 1 1 calc R
C32 C 0.9161(4) 0.2269(2) 0.24306(12) 0.0409(9) Uani 1 1 d .
H32A H 1.0126 0.2489 0.2514 0.049 Uiso 1 1 calc R
H32B H 0.9244 0.1692 0.2345 0.049 Uiso 1 1 calc R
C33 C 0.8412(4) 0.2725(2) 0.20015(12) 0.0372(8) Uani 1 1 d .
H33A H 0.7421 0.2541 0.1929 0.045 Uiso 1 1 calc R
H33B H 0.8412 0.3312 0.2071 0.045 Uiso 1 1 calc R
C34 C 0.8980(4) 0.1841(2) 0.13629(11) 0.0316(8) Uani 1 1 d .
C35 C 0.9981(4) 0.1559(2) 0.10953(12) 0.0356(8) Uani 1 1 d .
H35A H 1.0766 0.1890 0.1060 0.043 Uiso 1 1 calc R
C36 C 0.9846(4) 0.0806(2) 0.08816(11) 0.0314(8) Uani 1 1 d .
H36A H 1.0557 0.0622 0.0712 0.038 Uiso 1 1 calc R
C37 C 0.8684(3) 0.03131(19) 0.09104(10) 0.0261(7) Uani 1 1 d .
C38 C 0.7659(4) 0.0609(2) 0.11549(11) 0.0299(7) Uani 1 1 d .
H38A H 0.6835 0.0296 0.1167 0.036 Uiso 1 1 calc R
C39 C 0.7810(4) 0.1350(2) 0.13819(12) 0.0344(8) Uani 1 1 d .
H39A H 0.7102 0.1528 0.1555 0.041 Uiso 1 1 calc R
C40 C 0.8538(3) -0.0500(2) 0.07080(11) 0.0272(7) Uani 1 1 d .
C41 C 0.8876(4) -0.1787(2) 0.03132(12) 0.0323(8) Uani 1 1 d .
C42 C 0.7669(3) -0.1727(2) 0.05271(11) 0.0289(7) Uani 1 1 d .
C43 C 0.6741(4) -0.2378(2) 0.05013(12) 0.0362(8) Uani 1 1 d .
H43A H 0.5921 -0.2349 0.0648 0.043 Uiso 1 1 calc R
C44 C 0.7030(4) -0.3066(2) 0.02591(12) 0.0385(9) Uani 1 1 d .
H44A H 0.6396 -0.3511 0.0237 0.046 Uiso 1 1 calc R
C45 C 0.8227(4) -0.3119(2) 0.00477(12) 0.0402(9) Uani 1 1 d .
H45A H 0.8401 -0.3599 -0.0117 0.048 Uiso 1 1 calc R
C46 C 0.9175(4) -0.2480(2) 0.00733(12) 0.0401(9) Uani 1 1 d .
H46A H 1.0002 -0.2516 -0.0069 0.048 Uiso 1 1 calc R

loop_
_atom_site_aniso_label
_atom_site_aniso_U_11
_atom_site_aniso_U_22
_atom_site_aniso_U_33
_atom_site_aniso_U_23
_atom_site_aniso_U_13
_atom_site_aniso_U_12
S1 0.0486(6) 0.0424(5) 0.0316(5) 0.0104(4) 0.0102(4) -0.0021(4)
S2 0.0413(5) 0.0348(5) 0.0250(4) 0.0014(3) 0.0081(4) -0.0086(4)
S3 0.0383(5) 0.0366(5) 0.0189(4) 0.0009(3) 0.0057(3) -0.0038(4)
S4 0.0537(6) 0.0372(5) 0.0511(6) 0.0049(4) 0.0256(5) 0.0048(4)
S5 0.0509(6) 0.0441(5) 0.0337(5) 0.0055(4) 0.0138(4) 0.0001(4)
S6 0.0331(5) 0.0402(5) 0.0364(5) 0.0010(4) 0.0146(4) 0.0035(4)
O1 0.0367(14) 0.0335(13) 0.0384(14) 0.0078(11) 0.0110(11) 0.0061(11)
O2 0.0529(16) 0.0247(12) 0.0297(12) -0.0022(10) 0.0112(11) -0.0004(11)
O3 0.0453(15) 0.0344(13) 0.0373(14) -0.0087(11) 0.0072(12) -0.0026(11)
O4 0.0399(15) 0.0492(16) 0.0366(14) -0.0127(12) 0.0106(12) 0.0002(12)
N1 0.0418(17) 0.0302(15) 0.0226(14) -0.0003(11) 0.0075(12) -0.0005(13)
N2 0.0323(16) 0.0319(15) 0.0200(13) -0.0006(11) 0.0053(12) 0.0030(12)
N3 0.068(2) 0.0400(18) 0.0331(17) -0.0048(14) 0.0216(16) -0.0141(16)
N4 0.0314(16) 0.0334(15) 0.0281(15) 0.0013(12) 0.0063(12) 0.0041(13)
C1 0.034(2) 0.0273(17) 0.0345(18) 0.0020(14) 0.0092(15) 0.0020(14)
C2 0.037(2) 0.0334(19) 0.037(2) 0.0070(15) 0.0098(16) 0.0034(16)
C3 0.037(2) 0.037(2) 0.040(2) 0.0120(16) 0.0044(17) -0.0042(16)
C4 0.040(2) 0.0303(18) 0.044(2) 0.0116(16) 0.0040(17) 0.0057(16)
C5 0.045(2) 0.0305(19) 0.054(2) 0.0062(17) 0.0196(19) 0.0102(17)
C6 0.056(3) 0.0306(19) 0.045(2) -0.0050(16) 0.0216(19) 0.0020(17)
C7 0.051(2) 0.037(2) 0.0263(18) -0.0071(15) 0.0086(16) -0.0059(17)
C8 0.039(2) 0.0390(19) 0.0208(16) 0.0024(14) 0.0024(15) -0.0026(16)
C9 0.0334(19) 0.0318(18) 0.0237(16) -0.0026(14) 0.0043(14) -0.0018(14)
C10 0.0312(19) 0.0342(18) 0.0239(16) -0.0037(14) 0.0042(14) -0.0041(15)
C11 0.0241(17) 0.0342(18) 0.0260(17) 0.0031(14) 0.0060(14) -0.0017(14)
C12 0.0320(19) 0.0317(17) 0.0213(16) 0.0059(13) 0.0033(14) 0.0027(14)
C13 0.0302(18) 0.0372(19) 0.0190(15) 0.0021(13) 0.0037(14) 0.0003(15)
C14 0.0219(17) 0.0314(17) 0.0234(16) -0.0002(13) 0.0026(13) 0.0002(13)
C15 0.0308(18) 0.0323(18) 0.0227(16) 0.0030(13) 0.0055(14) -0.0001(14)
C16 0.0336(19) 0.0343(18) 0.0173(15) -0.0002(13) 0.0034(13) -0.0002(15)
C17 0.0226(17) 0.0374(18) 0.0171(15) 0.0010(13) 0.0018(13) 0.0018(14)
C18 0.0255(17) 0.0342(18) 0.0244(16) 0.0019(14) 0.0043(14) 0.0025(14)
C19 0.0270(18) 0.0327(18) 0.0261(17) -0.0018(14) 0.0038(14) 0.0029(14)
C20 0.043(2) 0.0328(18) 0.0254(17) 0.0038(14) 0.0059(15) 0.0046(16)
C21 0.042(2) 0.0320(19) 0.0335(19) 0.0020(15) -0.0006(16) 0.0034(16)
C22 0.037(2) 0.0371(19) 0.0310(19) -0.0075(15) -0.0018(16) 0.0034(16)
C23 0.034(2) 0.044(2) 0.0215(16) -0.0010(15) 0.0010(14) 0.0014(16)
C24 0.047(2) 0.0348(19) 0.0287(18) -0.0010(15) 0.0034(16) -0.0082(16)
C25 0.040(2) 0.0325(19) 0.0357(19) 0.0010(15) 0.0043(16) -0.0026(16)
C26 0.052(2) 0.034(2) 0.045(2) 0.0108(17) 0.0088(19) 0.0063(18)
C27 0.047(2) 0.031(2) 0.058(3) -0.0018(18) 0.007(2) 0.0027(17)
C28 0.052(2) 0.035(2) 0.046(2) -0.0172(17) 0.0081(19) -0.0004(18)
C29 0.038(2) 0.051(2) 0.045(2) -0.0200(19) 0.0089(18) 0.0022(18)
C30 0.074(3) 0.048(3) 0.064(3) -0.023(2) 0.041(3) -0.016(2)
C31 0.065(3) 0.072(3) 0.029(2) -0.012(2) 0.008(2) -0.020(2)
C32 0.039(2) 0.052(2) 0.0327(19) 0.0006(17) 0.0111(17) 0.0127(18)
C33 0.049(2) 0.0326(19) 0.0312(19) -0.0014(15) 0.0102(17) 0.0041(16)
C34 0.040(2) 0.0326(18) 0.0223(16) 0.0009(14) 0.0065(15) -0.0014(15)
C35 0.035(2) 0.041(2) 0.0317(18) 0.0032(16) 0.0072(16) -0.0070(16)
C36 0.0296(18) 0.0387(19) 0.0269(17) 0.0011(15) 0.0075(14) 0.0017(15)
C37 0.0261(17) 0.0327(17) 0.0185(15) 0.0028(13) 0.0006(13) 0.0022(14)
C38 0.0297(18) 0.0306(17) 0.0302(17) 0.0046(14) 0.0073(14) -0.0001(14)
C39 0.042(2) 0.0347(19) 0.0300(18) 0.0026(15) 0.0164(16) 0.0028(16)
C40 0.0258(17) 0.0339(18) 0.0217(16) 0.0048(13) 0.0034(13) 0.0034(14)
C41 0.0327(19) 0.0380(19) 0.0266(17) 0.0052(14) 0.0057(15) 0.0082(15)
C42 0.0287(18) 0.0327(18) 0.0252(17) 0.0035(14) 0.0031(14) 0.0069(14)
C43 0.035(2) 0.040(2) 0.0344(19) -0.0012(16) 0.0084(16) -0.0003(16)
C44 0.048(2) 0.0326(19) 0.0338(19) 0.0008(15) 0.0032(17) -0.0001(17)
C45 0.059(3) 0.0323(19) 0.0289(19) -0.0005(15) 0.0069(18) 0.0120(18)
C46 0.044(2) 0.044(2) 0.0330(19) 0.0014(16) 0.0115(17) 0.0118(18)

loop_
_atom_type_symbol
_atom_type_description
_atom_type_scat_dispersion_real
_atom_type_scat_dispersion_imag
_atom_type_scat_source
C C 0.0033 0.0016 'International Tables Vol C Tables 4.2.6.8 and 6.1.1.4'
H H 0.0000 0.0000 'International Tables Vol C Tables 4.2.6.8 and 6.1.1.4'
N N 0.0061 0.0033 'International Tables Vol C Tables 4.2.6.8 and 6.1.1.4'
O O 0.0106 0.0060 'International Tables Vol C Tables 4.2.6.8 and 6.1.1.4'
S S 0.1246 0.1234 'International Tables Vol C Tables 4.2.6.8 and 6.1.1.4'

loop_
_geom_angle_atom_site_label_1
_geom_angle_atom_site_label_2
_geom_angle_atom_site_label_3
_geom_angle
C2 S1 C3 103.33(17)
C8 S2 C9 105.00(15)
C18 S3 C17 89.22(15)
C26 S4 C25 102.12(18)
C32 S5 C31 103.4(2)
C41 S6 C40 89.14(16)
C5 O1 C4 110.5(3)
C6 O2 C7 112.5(3)
C28 O3 C27 109.8(3)
C30 O4 C29 110.4(3)
C11 N1 C1 122.2(3)
C11 N1 C10 120.6(3)
C1 N1 C10 117.1(3)
C17 N2 C19 110.9(3)
C34 N3 C33 120.4(3)
C34 N3 C24 121.7(3)
C33 N3 C24 117.7(3)
C40 N4 C42 111.2(3)
N1 C1 C2 112.1(3)
C1 C2 S1 112.7(2)
C4 C3 S1 117.7(3)
O1 C4 C3 110.0(3)
O1 C5 C6 110.8(3)
O2 C6 C5 109.4(3)
O2 C7 C8 109.1(3)
C7 C8 S2 115.8(3)
C10 C9 S2 114.8(2)
N1 C10 C9 111.4(3)
N1 C11 C12 122.3(3)
N1 C11 C16 121.1(3)
C12 C11 C16 116.7(3)
C13 C12 C11 120.8(3)
C12 C13 C14 122.8(3)
C15 C14 C13 116.6(3)
C15 C14 C17 119.8(3)
C13 C14 C17 123.7(3)
C16 C15 C14 121.5(3)
C15 C16 C11 121.6(3)
N2 C17 C14 123.7(3)
N2 C17 S3 115.4(2)
C14 C17 S3 120.8(2)
C23 C18 C19 121.8(3)
C23 C18 S3 129.0(3)
C19 C18 S3 109.2(2)
N2 C19 C20 125.3(3)
N2 C19 C18 115.3(3)
C20 C19 C18 119.4(3)
C21 C20 C19 118.9(3)
C20 C21 C22 121.1(3)
C23 C22 C21 121.2(3)
C22 C23 C18 117.7(3)
N3 C24 C25 110.2(3)
C24 C25 S4 113.2(3)
C27 C26 S4 115.2(3)
O3 C27 C26 110.0(3)
O3 C28 C29 111.3(3)
O4 C29 C28 111.0(3)
O4 C30 C31 111.6(3)
C30 C31 S5 117.5(3)
C33 C32 S5 114.4(2)
N3 C33 C32 110.1(3)
N3 C34 C39 120.7(3)
N3 C34 C35 122.2(3)
C39 C34 C35 117.1(3)
C36 C35 C34 121.1(3)
C35 C36 C37 121.2(3)
C38 C37 C36 117.7(3)
C38 C37 C40 119.5(3)
C36 C37 C40 122.7(3)
C39 C38 C37 121.2(3)
C38 C39 C34 121.5(3)
N4 C40 C37 124.3(3)
N4 C40 S6 115.2(2)
C37 C40 S6 120.5(2)
C46 C41 C42 121.7(3)
C46 C41 S6 128.7(3)
C42 C41 S6 109.5(3)
C43 C42 N4 125.6(3)
C43 C42 C41 119.5(3)
N4 C42 C41 114.9(3)
C44 C43 C42 118.9(3)
C43 C44 C45 121.3(4)
C44 C45 C46 120.8(3)
C41 C46 C45 117.9(3)

loop_
_geom_bond_atom_site_label_1
_geom_bond_atom_site_label_2
_geom_bond_distance
S1 C2 1.808(3)
S1 C3 1.808(4)
S2 C8 1.808(3)
S2 C9 1.815(3)
S3 C18 1.729(3)
S3 C17 1.752(3)
S4 C26 1.800(4)
S4 C25 1.813(4)
S5 C32 1.796(4)
S5 C31 1.802(4)
S6 C41 1.735(4)
S6 C40 1.758(3)
O1 C5 1.417(4)
O1 C4 1.425(4)
O2 C6 1.412(4)
O2 C7 1.422(4)
O3 C28 1.424(4)
O3 C27 1.429(4)
O4 C30 1.414(5)
O4 C29 1.424(5)
N1 C11 1.373(4)
N1 C1 1.461(4)
N1 C10 1.467(4)
N2 C17 1.299(4)
N2 C19 1.381(4)
N3 C34 1.386(4)
N3 C33 1.458(4)
N3 C24 1.461(4)
N4 C40 1.299(4)
N4 C42 1.392(4)
C1 C2 1.530(5)
C3 C4 1.506(5)
C5 C6 1.490(5)
C7 C8 1.499(5)
C9 C10 1.523(4)
C11 C12 1.413(4)
C11 C16 1.414(4)
C12 C13 1.363(4)
C13 C14 1.403(4)
C14 C15 1.400(4)
C14 C17 1.455(4)
C15 C16 1.375(4)
C18 C23 1.392(5)
C18 C19 1.405(4)
C19 C20 1.396(5)
C20 C21 1.380(5)
C21 C22 1.395(5)
C22 C23 1.383(5)
C24 C25 1.504(5)
C26 C27 1.494(5)
C28 C29 1.490(5)
C30 C31 1.497(6)
C32 C33 1.522(5)
C34 C39 1.394(5)
C34 C35 1.401(5)
C35 C36 1.382(5)
C36 C37 1.395(5)
C37 C38 1.385(4)
C37 C40 1.460(4)
C38 C39 1.382(5)
C41 C46 1.388(5)
C41 C42 1.398(5)
C42 C43 1.391(5)
C43 C44 1.382(5)
C44 C45 1.385(5)
C45 C46 1.389(5)
